data_7014421
loop_
_publ_author_name
'Yang, Ming-Xing'
'Chen, Li-Juan'
'Lin, Shen'
'Chen, Xiao-Hua'
'Huang, Hua'

_publ_section_title
;
 Inorganic-organic hybrid compounds based on molybdenum oxide chains
 and tetrazolate-bridged polymeric silver cations.
;
_journal_issue 9
_journal_name_full 'Dalton transactions (Cambridge, England : 2003)'
_journal_page_first 1866
_journal_page_last 1872
_journal_paper_doi 10.1039/c0dt00781a
_journal_volume 40
_journal_year 2011
_chemical_formula_moiety 'C12 H8 Ag4 Mo4 N10 O13'
_chemical_formula_sum 'C12 H8 Ag4 Mo4 N10 O13'
_chemical_formula_weight 1315.52
_chemical_name_systematic
;
?
;
_space_group_IT_number 2
_symmetry_cell_setting triclinic
_symmetry_space_group_name_Hall '-P 1'
_symmetry_space_group_name_H-M 'P -1'
_atom_sites_solution_hydrogens geom
_atom_sites_solution_primary direct
_atom_sites_solution_secondary difmap
_audit_creation_method SHELXL-97
_cell_angle_alpha 71.944(7)
_cell_angle_beta 88.358(9)
_cell_angle_gamma 88.491(7)
_cell_formula_units_Z 2
_cell_length_a 9.623(3)
_cell_length_b 11.188(4)
_cell_length_c 12.212(4)
_cell_measurement_reflns_used 3263
_cell_measurement_temperature 293(2)
_cell_measurement_theta_max 24.99
_cell_measurement_theta_min 2.12
_cell_volume 1249.3(7)
_computing_cell_refinement '(CrystalClear; Rigaku, 2002)'
_computing_data_collection '(CrystalClear; Rigaku, 2002)'
_computing_data_reduction '(CrystalClear; Rigaku, 2002)'
_computing_molecular_graphics 'SHELXL-97 (Sheldrick, 1997)'
_computing_publication_material 'SHELXL-97 (Sheldrick, 1997)'
_computing_structure_refinement 'SHELXL-97 (Sheldrick, 1997)'
_computing_structure_solution 'SHELXS-97 (Sheldrick, 1990)'
_diffrn_ambient_temperature 293(2)
_diffrn_detector_area_resol_mean 14.6306
_diffrn_measured_fraction_theta_full 0.955
_diffrn_measured_fraction_theta_max 0.955
_diffrn_measurement_device_type 'Rigaku Mercury CCD'
_diffrn_measurement_method '\w scan'
_diffrn_radiation_monochromator graphite
_diffrn_radiation_source 'fine-focus sealed tube'
_diffrn_radiation_type MoK\a
_diffrn_radiation_wavelength 0.71073
_diffrn_reflns_av_R_equivalents 0.0230
_diffrn_reflns_av_sigmaI/netI 0.0339
_diffrn_reflns_limit_h_max 11
_diffrn_reflns_limit_h_min -11
_diffrn_reflns_limit_k_max 13
_diffrn_reflns_limit_k_min -13
_diffrn_reflns_limit_l_max 13
_diffrn_reflns_limit_l_min -14
_diffrn_reflns_number 8005
_diffrn_reflns_theta_full 24.99
_diffrn_reflns_theta_max 24.99
_diffrn_reflns_theta_min 2.12
_exptl_absorpt_coefficient_mu 5.091
_exptl_absorpt_correction_T_max 1.0000
_exptl_absorpt_correction_T_min 0.6939
_exptl_absorpt_correction_type multi-scan
_exptl_absorpt_process_details '(CrystalClear; Rigaku, 2002)'
_exptl_crystal_colour 'light yellow'
_exptl_crystal_density_diffrn 3.497
_exptl_crystal_density_method 'not measured'
_exptl_crystal_description prism
_exptl_crystal_F_000 1220
_exptl_crystal_size_max 0.20
_exptl_crystal_size_mid 0.20
_exptl_crystal_size_min 0.20
_refine_diff_density_max 0.931
_refine_diff_density_min -1.076
_refine_diff_density_rms 0.148
_refine_ls_extinction_method none
_refine_ls_goodness_of_fit_ref 1.010
_refine_ls_hydrogen_treatment constr
_refine_ls_matrix_type full
_refine_ls_number_parameters 388
_refine_ls_number_reflns 4212
_refine_ls_number_restraints 0
_refine_ls_restrained_S_all 1.010
_refine_ls_R_factor_all 0.0364
_refine_ls_R_factor_gt 0.0275
_refine_ls_shift/su_max 0.001
_refine_ls_shift/su_mean 0.000
_refine_ls_structure_factor_coef Fsqd
_refine_ls_weighting_details 'calc w=1/[\s^2^(Fo^2^)+(0.0305P)^2^+0.0000P] where P=(Fo^2^+2Fc^2^)/3'
_refine_ls_weighting_scheme calc
_refine_ls_wR_factor_gt 0.0578
_refine_ls_wR_factor_ref 0.0619
_reflns_number_gt 3511
_reflns_number_total 4212
_reflns_threshold_expression >2sigma(I)
_cod_data_source_file C0DT00781A.TXT
_cod_data_source_block 2
_cod_depositor_comments
;
The following automatic conversions were performed:
'_exptl_absorpt_correction_type' value 'Multi-scan' changed to
'multi-scan' according to
'/home/saulius/struct/CIF-dictionaries/cif_core.dic' dictionary named
'cif_core.dic' version 2.4.1 from 2010-06-29.

Automatic conversion script
Id: cif_fix_enum 1555 2011-01-17 13:19:09Z saulius 
;
_cod_original_cell_volume 1249.4(7)
_cod_original_sg_symbol_H-M P-1
_cod_database_code 7014421

loop_
_symmetry_equiv_pos_as_xyz
'x, y, z'
'-x, -y, -z'

loop_
_atom_site_label
_atom_site_type_symbol
_atom_site_fract_x
_atom_site_fract_y
_atom_site_fract_z
_atom_site_U_iso_or_equiv
_atom_site_adp_type
_atom_site_occupancy
_atom_site_symmetry_multiplicity
_atom_site_calc_flag
_atom_site_refinement_flags
_atom_site_disorder_assembly
_atom_site_disorder_group
Mo1 Mo 0.32888(4) 0.91883(4) 0.18530(4) 0.01145(11) Uani 1 1 d . . .
Mo2 Mo 0.30405(4) 1.10992(4) -0.09318(4) 0.01117(11) Uani 1 1 d . . .
Mo3 Mo 0.09100(4) 0.85670(4) 0.02765(4) 0.01076(11) Uani 1 1 d . . .
Mo4 Mo 0.05640(4) 1.06256(4) -0.25108(4) 0.01162(11) Uani 1 1 d . . .
Ag1 Ag 0.81642(4) 0.98886(4) 0.54250(4) 0.02479(12) Uani 1 1 d . . .
Ag2 Ag 0.57869(4) 0.99892(4) 0.36030(4) 0.02394(12) Uani 1 1 d . . .
Ag3 Ag 0.53573(5) 0.59501(4) 0.34156(4) 0.03163(13) Uani 1 1 d . . .
Ag4 Ag 0.84843(5) 0.38672(4) 0.57553(4) 0.03439(14) Uani 1 1 d . . .
O2 O 0.2793(3) 0.8955(3) 0.0171(3) 0.0139(7) Uani 1 1 d . . .
O3 O 0.0500(3) 0.8668(3) -0.1132(3) 0.0157(8) Uani 1 1 d . . .
O4 O 0.3375(4) 0.7623(3) 0.2619(3) 0.0232(9) Uani 1 1 d . . .
O5 O 0.4836(3) 1.0668(3) -0.1264(3) 0.0183(8) Uani 1 1 d . . .
O6 O 0.1258(3) 0.9308(3) 0.1714(3) 0.0134(7) Uani 1 1 d . . .
O7 O 0.2459(3) 1.0406(3) -0.2239(3) 0.0153(8) Uani 1 1 d . . .
O8 O 0.0897(4) 0.7013(3) 0.0999(3) 0.0223(8) Uani 1 1 d . . .
O9 O 0.0480(4) 1.2177(3) -0.3306(3) 0.0212(8) Uani 1 1 d . . .
O10 O 0.2995(4) 1.2655(3) -0.1650(3) 0.0220(8) Uani 1 1 d . . .
O11 O 0.3169(3) 1.1083(3) 0.0507(3) 0.0155(8) Uani 1 1 d . . .
O12 O 0.3441(3) 0.9938(3) 0.2882(3) 0.0216(8) Uani 1 1 d . . .
O13 O 0.0192(4) 0.9867(3) -0.3499(3) 0.0207(8) Uani 1 1 d . . .
N1 N 0.7480(4) 0.7965(4) 0.5395(4) 0.0198(10) Uani 1 1 d . . .
N2 N 0.6476(4) 0.7998(4) 0.4639(4) 0.0197(10) Uani 1 1 d . . .
N3 N 0.6362(5) 0.6864(4) 0.4544(4) 0.0216(10) Uani 1 1 d . . .
N4 N 0.7285(5) 0.6079(4) 0.5229(4) 0.0226(10) Uani 1 1 d . . .
N5 N 0.9645(4) 0.5156(4) 0.6524(4) 0.0200(10) Uani 1 1 d . . .
N6 N 0.6455(5) 0.3768(4) 0.3929(4) 0.0239(11) Uani 1 1 d . . .
N7 N 0.7289(5) 0.2954(4) 0.4677(4) 0.0222(10) Uani 1 1 d . . .
N8 N 0.7208(5) 0.1827(4) 0.4548(4) 0.0206(10) Uani 1 1 d . . .
N9 N 0.6299(4) 0.1894(4) 0.3701(4) 0.0187(10) Uani 1 1 d . . .
N10 N 0.4560(5) 0.4905(4) 0.2256(4) 0.0242(11) Uani 1 1 d . . .
C1 C 0.7955(5) 0.6784(5) 0.5735(4) 0.0172(12) Uani 1 1 d . . .
C2 C 0.9075(5) 0.6276(5) 0.6542(5) 0.0205(12) Uani 1 1 d . . .
C3 C 1.0708(5) 0.4675(5) 0.7221(5) 0.0222(12) Uani 1 1 d . . .
H3A H 1.1105 0.3912 0.7207 0.027 Uiso 1 1 calc R . .
C4 C 1.1240(6) 0.5255(5) 0.7954(5) 0.0312(14) Uani 1 1 d . . .
H4A H 1.1990 0.4897 0.8414 0.037 Uiso 1 1 calc R . .
C5 C 1.0651(7) 0.6371(6) 0.7999(6) 0.0419(18) Uani 1 1 d . . .
H5A H 1.0971 0.6767 0.8508 0.050 Uiso 1 1 calc R . .
C6 C 0.9575(7) 0.6890(5) 0.7274(5) 0.0326(15) Uani 1 1 d . . .
H6A H 0.9180 0.7658 0.7275 0.039 Uiso 1 1 calc R . .
C7 C 0.5868(5) 0.3092(5) 0.3344(5) 0.0186(12) Uani 1 1 d . . .
C8 C 0.4917(5) 0.3683(5) 0.2395(5) 0.0210(12) Uani 1 1 d . . .
C9 C 0.3709(7) 0.5489(6) 0.1403(5) 0.0392(17) Uani 1 1 d . . .
H9A H 0.3482 0.6330 0.1294 0.047 Uiso 1 1 calc R . .
C10 C 0.3149(7) 0.4914(6) 0.0673(6) 0.0456(19) Uani 1 1 d . . .
H10A H 0.2538 0.5348 0.0102 0.055 Uiso 1 1 calc R . .
C11 C 0.3519(8) 0.3681(6) 0.0812(6) 0.053(2) Uani 1 1 d . . .
H11A H 0.3177 0.3272 0.0323 0.064 Uiso 1 1 calc R . .
C12 C 0.4408(7) 0.3051(5) 0.1693(5) 0.0384(17) Uani 1 1 d . . .
H12A H 0.4656 0.2213 0.1806 0.046 Uiso 1 1 calc R . .
O1 O 0.0913(3) 1.0848(3) -0.0751(3) 0.0123(7) Uani 1 1 d . . .

loop_
_atom_site_aniso_label
_atom_site_aniso_U_11
_atom_site_aniso_U_22
_atom_site_aniso_U_33
_atom_site_aniso_U_23
_atom_site_aniso_U_13
_atom_site_aniso_U_12
Mo1 0.0073(2) 0.0157(2) 0.0110(2) -0.00346(19) -0.00240(17) -0.00026(17)
Mo2 0.0067(2) 0.0139(2) 0.0123(2) -0.00305(19) -0.00185(18) -0.00154(17)
Mo3 0.0075(2) 0.0119(2) 0.0139(2) -0.00533(19) -0.00097(18) -0.00061(17)
Mo4 0.0081(2) 0.0159(2) 0.0114(2) -0.00480(19) -0.00191(17) -0.00055(17)
Ag1 0.0280(2) 0.0215(2) 0.0266(3) -0.0094(2) -0.0102(2) 0.00248(18)
Ag2 0.0250(2) 0.0196(2) 0.0292(3) -0.0101(2) -0.00852(19) 0.00289(18)
Ag3 0.0413(3) 0.0235(3) 0.0353(3) -0.0154(2) -0.0182(2) 0.0027(2)
Ag4 0.0424(3) 0.0259(3) 0.0406(3) -0.0170(2) -0.0182(2) -0.0015(2)
O2 0.0088(16) 0.0174(19) 0.0162(19) -0.0061(16) 0.0002(15) -0.0002(14)
O3 0.0162(18) 0.0180(19) 0.0142(19) -0.0067(16) -0.0023(15) -0.0006(15)
O4 0.022(2) 0.022(2) 0.022(2) -0.0027(17) -0.0026(17) 0.0009(16)
O5 0.0060(16) 0.029(2) 0.0175(19) -0.0038(16) -0.0040(15) 0.0020(15)
O6 0.0082(16) 0.0184(19) 0.0154(18) -0.0075(15) -0.0047(14) 0.0013(14)
O7 0.0092(16) 0.0205(19) 0.0171(19) -0.0072(16) -0.0024(15) 0.0022(14)
O8 0.0194(19) 0.015(2) 0.029(2) -0.0010(17) 0.0003(17) 0.0049(15)
O9 0.0208(19) 0.019(2) 0.020(2) -0.0005(17) -0.0020(17) -0.0023(16)
O10 0.0187(19) 0.018(2) 0.026(2) -0.0025(17) -0.0052(17) 0.0023(16)
O11 0.0119(17) 0.0172(19) 0.0185(19) -0.0067(16) -0.0044(15) -0.0013(14)
O12 0.0180(19) 0.034(2) 0.019(2) -0.0158(18) -0.0011(16) -0.0031(17)
O13 0.0197(19) 0.026(2) 0.019(2) -0.0109(17) -0.0028(16) -0.0009(16)
N1 0.022(2) 0.016(2) 0.023(3) -0.008(2) -0.004(2) -0.0011(19)
N2 0.022(2) 0.018(2) 0.020(3) -0.006(2) -0.002(2) -0.0021(19)
N3 0.030(3) 0.017(2) 0.019(2) -0.006(2) -0.004(2) -0.005(2)
N4 0.030(3) 0.019(2) 0.018(3) -0.006(2) -0.010(2) 0.008(2)
N5 0.026(2) 0.016(2) 0.018(2) -0.005(2) -0.005(2) -0.002(2)
N6 0.031(3) 0.020(3) 0.020(3) -0.005(2) -0.008(2) 0.000(2)
N7 0.031(3) 0.017(2) 0.022(3) -0.010(2) -0.008(2) 0.001(2)
N8 0.028(3) 0.015(2) 0.019(2) -0.005(2) -0.004(2) -0.001(2)
N9 0.021(2) 0.016(2) 0.019(2) -0.004(2) -0.008(2) -0.0016(19)
N10 0.031(3) 0.017(2) 0.027(3) -0.009(2) -0.015(2) 0.006(2)
C1 0.024(3) 0.013(3) 0.014(3) -0.004(2) 0.003(2) -0.003(2)
C2 0.025(3) 0.015(3) 0.018(3) -0.001(2) -0.005(2) 0.004(2)
C3 0.021(3) 0.017(3) 0.027(3) -0.005(3) -0.007(3) 0.004(2)
C4 0.037(3) 0.028(3) 0.030(4) -0.010(3) -0.019(3) 0.006(3)
C5 0.062(5) 0.029(4) 0.044(4) -0.023(3) -0.032(4) 0.012(3)
C6 0.050(4) 0.015(3) 0.038(4) -0.014(3) -0.021(3) 0.009(3)
C7 0.018(3) 0.017(3) 0.021(3) -0.007(2) 0.001(2) 0.000(2)
C8 0.024(3) 0.020(3) 0.020(3) -0.006(2) -0.003(2) 0.001(2)
C9 0.052(4) 0.028(4) 0.045(4) -0.022(3) -0.029(4) 0.020(3)
C10 0.065(5) 0.033(4) 0.046(4) -0.020(3) -0.040(4) 0.017(3)
C11 0.084(6) 0.037(4) 0.052(5) -0.029(4) -0.046(4) 0.018(4)
C12 0.064(5) 0.017(3) 0.037(4) -0.012(3) -0.032(4) 0.010(3)
O1 0.0072(16) 0.0157(18) 0.0154(18) -0.0066(15) -0.0015(14) 0.0005(14)

loop_
_atom_type_symbol
_atom_type_description
_atom_type_scat_dispersion_real
_atom_type_scat_dispersion_imag
_atom_type_scat_source
C C 0.0033 0.0016 'International Tables Vol C Tables 4.2.6.8 and 6.1.1.4'
H H 0.0000 0.0000 'International Tables Vol C Tables 4.2.6.8 and 6.1.1.4'
N N 0.0061 0.0033 'International Tables Vol C Tables 4.2.6.8 and 6.1.1.4'
O O 0.0106 0.0060 'International Tables Vol C Tables 4.2.6.8 and 6.1.1.4'
Mo Mo -1.6832 0.6857 'International Tables Vol C Tables 4.2.6.8 and 6.1.1.4'
Ag Ag -0.8971 1.1015 'International Tables Vol C Tables 4.2.6.8 and 6.1.1.4'

loop_
_geom_angle_atom_site_label_1
_geom_angle_atom_site_label_2
_geom_angle_atom_site_label_3
_geom_angle
_geom_angle_site_symmetry_1
_geom_angle_site_symmetry_3
_geom_angle_publ_flag
O4 Mo1 O12 104.10(18) . . ?
O4 Mo1 O5 97.09(16) . 2_675 ?
O12 Mo1 O5 99.18(15) . 2_675 ?
O4 Mo1 O6 96.58(15) . . ?
O12 Mo1 O6 98.35(15) . . ?
O5 Mo1 O6 154.39(14) 2_675 . ?
O4 Mo1 O2 96.97(15) . . ?
O12 Mo1 O2 157.97(15) . . ?
O5 Mo1 O2 84.33(13) 2_675 . ?
O6 Mo1 O2 72.57(12) . . ?
O4 Mo1 O11 167.18(14) . . ?
O12 Mo1 O11 88.68(15) . . ?
O5 Mo1 O11 79.58(13) 2_675 . ?
O6 Mo1 O11 82.31(13) . . ?
O2 Mo1 O11 70.46(12) . . ?
O10 Mo2 O11 102.11(16) . . ?
O10 Mo2 O5 101.29(16) . . ?
O11 Mo2 O5 101.85(15) . . ?
O10 Mo2 O1 97.21(15) . . ?
O11 Mo2 O1 91.83(14) . . ?
O5 Mo2 O1 154.01(14) . . ?
O10 Mo2 O7 99.62(16) . . ?
O11 Mo2 O7 155.04(14) . . ?
O5 Mo2 O7 85.67(14) . . ?
O1 Mo2 O7 73.30(12) . . ?
O10 Mo2 O2 172.12(14) . . ?
O11 Mo2 O2 75.43(13) . . ?
O5 Mo2 O2 86.57(13) . . ?
O1 Mo2 O2 75.52(12) . . ?
O7 Mo2 O2 81.38(12) . . ?
O8 Mo3 O3 104.59(16) . . ?
O8 Mo3 O2 103.59(16) . . ?
O3 Mo3 O2 103.62(15) . . ?
O8 Mo3 O1 102.06(15) . 2_575 ?
O3 Mo3 O1 98.16(14) . 2_575 ?
O2 Mo3 O1 140.64(13) . 2_575 ?
O8 Mo3 O6 99.67(15) . . ?
O3 Mo3 O6 155.28(14) . . ?
O2 Mo3 O6 74.79(12) . . ?
O1 Mo3 O6 71.85(12) 2_575 . ?
O8 Mo3 O1 179.05(14) . . ?
O3 Mo3 O1 76.19(13) . . ?
O2 Mo3 O1 76.69(12) . . ?
O1 Mo3 O1 77.24(13) 2_575 . ?
O6 Mo3 O1 79.51(11) . . ?
O9 Mo4 O13 103.10(17) . . ?
O9 Mo4 O7 101.11(16) . . ?
O13 Mo4 O7 107.13(15) . . ?
O9 Mo4 O6 93.48(15) . 2_575 ?
O13 Mo4 O6 103.52(15) . 2_575 ?
O7 Mo4 O6 141.81(14) . 2_575 ?
O9 Mo4 O1 98.89(14) . . ?
O13 Mo4 O1 157.50(14) . . ?
O7 Mo4 O1 72.76(12) . . ?
O6 Mo4 O1 70.19(12) 2_575 . ?
O9 Mo4 O3 168.30(14) . . ?
O13 Mo4 O3 86.66(14) . . ?
O7 Mo4 O3 81.78(13) . . ?
O6 Mo4 O3 77.79(13) 2_575 . ?
O1 Mo4 O3 70.97(11) . . ?
N1 Ag1 N8 129.35(16) . 1_565 ?
N1 Ag1 O13 115.03(14) . 1_656 ?
N8 Ag1 O13 115.61(14) 1_565 1_656 ?
N1 Ag1 O12 97.87(13) . 2_676 ?
N8 Ag1 O12 81.75(14) 1_565 2_676 ?
O13 Ag1 O12 91.56(11) 1_656 2_676 ?
N1 Ag1 Ag2 65.80(11) . . ?
N8 Ag1 Ag2 64.17(11) 1_565 . ?
O13 Ag1 Ag2 170.22(9) 1_656 . ?
O12 Ag1 Ag2 98.00(8) 2_676 . ?
N9 Ag2 N2 132.95(15) 1_565 . ?
N9 Ag2 O12 112.12(14) 1_565 . ?
N2 Ag2 O12 109.42(14) . . ?
N9 Ag2 O7 104.20(14) 1_565 2_675 ?
N2 Ag2 O7 80.86(13) . 2_675 ?
O12 Ag2 O7 110.09(11) . 2_675 ?
N9 Ag2 Ag1 67.24(11) 1_565 . ?
N2 Ag2 Ag1 65.96(10) . . ?
O12 Ag2 Ag1 158.25(8) . . ?
O7 Ag2 Ag1 90.54(8) 2_675 . ?
N3 Ag3 N10 173.63(17) . . ?
N3 Ag3 N6 104.82(15) . . ?
N10 Ag3 N6 69.96(15) . . ?
N7 Ag4 N5 168.07(16) . . ?
N7 Ag4 N4 101.20(15) . . ?
N5 Ag4 N4 69.40(15) . . ?
Mo3 O2 Mo1 105.46(14) . . ?
Mo3 O2 Mo2 108.65(14) . . ?
Mo1 O2 Mo2 96.33(12) . . ?
Mo3 O3 Mo4 117.86(16) . . ?
Mo2 O5 Mo1 160.9(2) . 2_675 ?
Mo1 O6 Mo4 146.26(18) . 2_575 ?
Mo1 O6 Mo3 102.75(14) . . ?
Mo4 O6 Mo3 108.05(14) 2_575 . ?
Mo4 O7 Mo2 111.93(16) . . ?
Mo4 O7 Ag2 124.74(16) . 2_675 ?
Mo2 O7 Ag2 120.53(14) . 2_675 ?
Mo2 O11 Mo1 116.79(16) . . ?
Mo1 O12 Ag2 116.22(17) . . ?
Mo1 O12 Ag1 133.22(17) . 2_676 ?
Ag2 O12 Ag1 103.23(12) . 2_676 ?
Mo4 O13 Ag1 131.56(18) . 1_454 ?
C1 N1 N2 105.6(4) . . ?
C1 N1 Ag1 138.1(3) . . ?
N2 N1 Ag1 114.6(3) . . ?
N3 N2 N1 108.6(4) . . ?
N3 N2 Ag2 136.0(3) . . ?
N1 N2 Ag2 113.7(3) . . ?
N2 N3 N4 109.4(4) . . ?
N2 N3 Ag3 138.7(4) . . ?
N4 N3 Ag3 111.0(3) . . ?
C1 N4 N3 105.2(4) . . ?
C1 N4 Ag4 108.7(3) . . ?
N3 N4 Ag4 145.4(3) . . ?
C3 N5 C2 118.2(4) . . ?
C3 N5 Ag4 118.7(3) . . ?
C2 N5 Ag4 120.9(3) . . ?
C7 N6 N7 105.0(4) . . ?
C7 N6 Ag3 110.4(3) . . ?
N7 N6 Ag3 143.8(3) . . ?
N8 N7 N6 109.7(4) . . ?
N8 N7 Ag4 137.5(3) . . ?
N6 N7 Ag4 112.8(3) . . ?
N7 N8 N9 108.6(4) . . ?
N7 N8 Ag1 135.4(3) . 1_545 ?
N9 N8 Ag1 116.0(3) . 1_545 ?
C7 N9 N8 104.9(4) . . ?
C7 N9 Ag2 141.9(3) . 1_545 ?
N8 N9 Ag2 112.0(3) . 1_545 ?
C9 N10 C8 118.0(5) . . ?
C9 N10 Ag3 119.9(4) . . ?
C8 N10 Ag3 122.1(4) . . ?
N1 C1 N4 111.2(5) . . ?
N1 C1 C2 126.6(5) . . ?
N4 C1 C2 122.2(5) . . ?
N5 C2 C6 120.6(5) . . ?
N5 C2 C1 116.0(4) . . ?
C6 C2 C1 123.3(5) . . ?
N5 C3 C4 123.1(5) . . ?
N5 C3 H3A 118.5 . . ?
C4 C3 H3A 118.5 . . ?
C5 C4 C3 119.2(5) . . ?
C5 C4 H4A 120.4 . . ?
C3 C4 H4A 120.4 . . ?
C4 C5 C6 118.4(5) . . ?
C4 C5 H5A 120.8 . . ?
C6 C5 H5A 120.8 . . ?
C5 C6 C2 120.5(5) . . ?
C5 C6 H6A 119.8 . . ?
C2 C6 H6A 119.8 . . ?
N9 C7 N6 111.7(5) . . ?
N9 C7 C8 127.1(4) . . ?
N6 C7 C8 121.1(5) . . ?
N10 C8 C12 121.6(5) . . ?
N10 C8 C7 115.6(4) . . ?
C12 C8 C7 122.8(5) . . ?
N10 C9 C10 123.7(5) . . ?
N10 C9 H9A 118.2 . . ?
C10 C9 H9A 118.2 . . ?
C11 C10 C9 118.1(6) . . ?
C11 C10 H10A 121.0 . . ?
C9 C10 H10A 121.0 . . ?
C10 C11 C12 119.5(6) . . ?
C10 C11 H11A 120.3 . . ?
C12 C11 H11A 120.3 . . ?
C8 C12 C11 119.1(5) . . ?
C8 C12 H12A 120.4 . . ?
C11 C12 H12A 120.4 . . ?
Mo3 O1 Mo2 147.23(16) 2_575 . ?
Mo3 O1 Mo4 105.27(13) 2_575 . ?
Mo2 O1 Mo4 97.25(12) . . ?
Mo3 O1 Mo3 102.76(13) 2_575 . ?
Mo2 O1 Mo3 98.78(12) . . ?
Mo4 O1 Mo3 94.56(11) . . ?

loop_
_geom_bond_atom_site_label_1
_geom_bond_atom_site_label_2
_geom_bond_distance
_geom_bond_site_symmetry_2
_geom_bond_publ_flag
Mo1 O4 1.711(4) . ?
Mo1 O12 1.724(3) . ?
Mo1 O5 1.915(3) 2_675 ?
Mo1 O6 1.964(3) . ?
Mo1 O2 2.216(3) . ?
Mo1 O11 2.247(3) . ?
Mo2 O10 1.689(4) . ?
Mo2 O11 1.759(3) . ?
Mo2 O5 1.850(3) . ?
Mo2 O1 2.070(3) . ?
Mo2 O7 2.075(3) . ?
Mo2 O2 2.374(3) . ?
Mo3 O8 1.688(3) . ?
Mo3 O3 1.745(3) . ?
Mo3 O2 1.866(3) . ?
Mo3 O1 1.990(3) 2_575 ?
Mo3 O6 2.198(3) . ?
Mo3 O1 2.471(3) . ?
Mo4 O9 1.707(3) . ?
Mo4 O13 1.726(3) . ?
Mo4 O7 1.859(3) . ?
Mo4 O6 1.991(3) 2_575 ?
Mo4 O1 2.274(3) . ?
Mo4 O3 2.313(3) . ?
Ag1 N1 2.279(4) . ?
Ag1 N8 2.282(4) 1_565 ?
Ag1 O13 2.379(3) 1_656 ?
Ag1 O12 2.598(3) 2_676 ?
Ag1 Ag2 3.2126(10) . ?
Ag2 N9 2.240(4) 1_565 ?
Ag2 N2 2.286(4) . ?
Ag2 O12 2.455(3) . ?
Ag2 O7 2.465(3) 2_675 ?
Ag3 N3 2.209(4) . ?
Ag3 N10 2.258(4) . ?
Ag3 N6 2.534(5) . ?
Ag4 N7 2.255(4) . ?
Ag4 N5 2.279(4) . ?
Ag4 N4 2.603(4) . ?
O5 Mo1 1.915(3) 2_675 ?
O6 Mo4 1.991(3) 2_575 ?
O7 Ag2 2.465(3) 2_675 ?
O12 Ag1 2.598(3) 2_676 ?
O13 Ag1 2.379(3) 1_454 ?
N1 C1 1.329(6) . ?
N1 N2 1.347(6) . ?
N2 N3 1.317(6) . ?
N3 N4 1.344(6) . ?
N4 C1 1.331(6) . ?
N5 C3 1.341(6) . ?
N5 C2 1.360(6) . ?
N6 C7 1.334(6) . ?
N6 N7 1.340(6) . ?
N7 N8 1.323(6) . ?
N8 N9 1.357(6) . ?
N8 Ag1 2.282(4) 1_545 ?
N9 C7 1.333(6) . ?
N9 Ag2 2.240(4) 1_545 ?
N10 C9 1.335(7) . ?
N10 C8 1.360(6) . ?
C1 C2 1.462(7) . ?
C2 C6 1.388(7) . ?
C3 C4 1.375(7) . ?
C3 H3A 0.9300 . ?
C4 C5 1.374(8) . ?
C4 H4A 0.9300 . ?
C5 C6 1.377(8) . ?
C5 H5A 0.9300 . ?
C6 H6A 0.9300 . ?
C7 C8 1.474(7) . ?
C8 C12 1.376(7) . ?
C9 C10 1.378(7) . ?
C9 H9A 0.9300 . ?
C10 C11 1.375(8) . ?
C10 H10A 0.9300 . ?
C11 C12 1.392(8) . ?
C11 H11A 0.9300 . ?
C12 H12A 0.9300 . ?
O1 Mo3 1.990(3) 2_575 ?
